data_4500843
loop_
_publ_author_name
'Karmakar, Anirban'
'Titi, Hatem M.'
'Goldberg, Israel'

_publ_section_title
;
 Coordination Polymers of
 5-(2-Amino/Acetamido-4-carboxyphenoxy)-benzene-1,3-dioic Acids with
 Transition Metal Ions: Synthesis, Structure, and Catalytic Activity
;
_journal_issue 6
_journal_name_full 'Crystal Growth &amp; Design'
_journal_page_first 2621
_journal_paper_doi 10.1021/cg200350j
_journal_volume 11
_journal_year 2011
_chemical_formula_moiety 'C25 H21 N3 Ni O9'
_chemical_formula_sum 'C25 H21 N3 Ni O9'
_chemical_formula_weight 566.16
_chemical_name_systematic
; 
 ? 
;
_space_group_IT_number 2
_symmetry_cell_setting triclinic
_symmetry_space_group_name_Hall '-P 1'
_symmetry_space_group_name_H-M 'P -1'
_atom_sites_solution_hydrogens geom
_atom_sites_solution_primary direct
_atom_sites_solution_secondary difmap
_audit_creation_method SHELXL-97
_cell_angle_alpha 98.1485(16)
_cell_angle_beta 108.8361(17)
_cell_angle_gamma 105.377(3)
_cell_formula_units_Z 2
_cell_length_a 9.9873(3)
_cell_length_b 12.3715(4)
_cell_length_c 15.2890(7)
_cell_measurement_reflns_used 6158
_cell_measurement_temperature 110(2)
_cell_measurement_theta_max 27.89
_cell_measurement_theta_min 1.45
_cell_volume 1669.55(11)
_computing_cell_refinement Denzo
_computing_data_collection 'Collect, Nonius B.V.'
_computing_data_reduction 'Denzo & Scalepack'
_computing_structure_refinement 'SHELXL-97 (Sheldrick, 1997)'
_computing_structure_solution SIR-97
_diffrn_ambient_temperature 110(2)
_diffrn_detector_area_resol_mean 12.8
_diffrn_measured_fraction_theta_full 0.982
_diffrn_measured_fraction_theta_max 0.982
_diffrn_measurement_device_type 'Nonius KappaCCD'
_diffrn_measurement_method '1 deg. \f and \w scans'
_diffrn_radiation_monochromator graphite
_diffrn_radiation_source 'fine-focus sealed tube'
_diffrn_radiation_type MoK\a
_diffrn_radiation_wavelength 0.71073
_diffrn_reflns_av_R_equivalents 0.0590
_diffrn_reflns_av_sigmaI/netI 0.0801
_diffrn_reflns_limit_h_max 13
_diffrn_reflns_limit_h_min 0
_diffrn_reflns_limit_k_max 15
_diffrn_reflns_limit_k_min -16
_diffrn_reflns_limit_l_max 18
_diffrn_reflns_limit_l_min -20
_diffrn_reflns_number 19983
_diffrn_reflns_theta_full 27.89
_diffrn_reflns_theta_max 27.89
_diffrn_reflns_theta_min 1.45
_diffrn_standards_number 0
_exptl_absorpt_coefficient_mu 0.626
_exptl_absorpt_correction_T_max 0.9120
_exptl_absorpt_correction_T_min 0.7880
_exptl_absorpt_correction_type multi-scan
_exptl_absorpt_process_details 'Blessing, 1995'
_exptl_crystal_colour green
_exptl_crystal_density_diffrn 1.126
_exptl_crystal_density_method 'not measured'
_exptl_crystal_description plates
_exptl_crystal_F_000 584
_exptl_crystal_size_max 0.40
_exptl_crystal_size_mid 0.25
_exptl_crystal_size_min 0.15
_platon_squeeze_details
;
;
_refine_diff_density_max 1.244
_refine_diff_density_min -0.766
_refine_diff_density_rms 0.072
_refine_ls_extinction_method none
_refine_ls_goodness_of_fit_ref 0.933
_refine_ls_hydrogen_treatment constr
_refine_ls_matrix_type full
_refine_ls_number_parameters 343
_refine_ls_number_reflns 7834
_refine_ls_number_restraints 0
_refine_ls_restrained_S_all 0.933
_refine_ls_R_factor_all 0.0988
_refine_ls_R_factor_gt 0.0596
_refine_ls_shift/su_max 0.001
_refine_ls_shift/su_mean 0.000
_refine_ls_structure_factor_coef Fsqd
_refine_ls_weighting_details 'calc w=1/[\s^2^(Fo^2^)+(0.1001P)^2^+0.0000P] where P=(Fo^2^+2Fc^2^)/3'
_refine_ls_weighting_scheme calc
_refine_ls_wR_factor_gt 0.1563
_refine_ls_wR_factor_ref 0.1693
_reflns_number_gt 4490
_reflns_number_total 7834
_reflns_threshold_expression >2sigma(I)
_cod_data_source_file cg200350j_si_001.cif
_cod_data_source_block 7
_cod_database_code 4500843

loop_
_symmetry_equiv_pos_as_xyz
'x, y, z'
'-x, -y, -z'

loop_
_atom_site_label
_atom_site_type_symbol
_atom_site_fract_x
_atom_site_fract_y
_atom_site_fract_z
_atom_site_U_iso_or_equiv
_atom_site_adp_type
_atom_site_occupancy
_atom_site_symmetry_multiplicity
_atom_site_calc_flag
_atom_site_refinement_flags
Ni1 Ni 0.74427(4) 0.24137(3) 0.74316(2) 0.04045(15) Uani 1 1 d .
O2 O 0.5377(2) 0.11274(17) 0.68842(14) 0.0385(5) Uani 1 1 d .
C3 C 0.4236(4) 0.1077(3) 0.7079(2) 0.0464(8) Uani 1 1 d .
O4 O 0.4229(3) 0.1689(3) 0.78080(18) 0.0725(8) Uani 1 1 d .
C5 C 0.2750(3) 0.0204(3) 0.6390(2) 0.0414(7) Uani 1 1 d .
C6 C 0.2623(3) -0.0414(3) 0.5518(2) 0.0390(7) Uani 1 1 d .
H6 H 0.3476 -0.0281 0.5347 0.047 Uiso 1 1 calc R
C7 C 0.1264(3) -0.1222(3) 0.4892(2) 0.0412(7) Uani 1 1 d .
C8 C 0.1117(4) -0.1895(3) 0.3949(2) 0.0445(7) Uani 1 1 d .
O9 O 0.2156(2) -0.15496(17) 0.36563(13) 0.0397(5) Uani 1 1 d .
O10 O -0.0049(3) -0.2770(2) 0.35057(18) 0.0674(7) Uani 1 1 d .
C11 C 0.0008(3) -0.1422(3) 0.5138(2) 0.0434(7) Uani 1 1 d .
H11 H -0.0921 -0.1987 0.4722 0.052 Uiso 1 1 calc R
C12 C 0.0136(4) -0.0788(3) 0.5997(2) 0.0500(8) Uani 1 1 d .
C13 C 0.1495(3) 0.0024(3) 0.6625(2) 0.0468(8) Uani 1 1 d .
H13 H 0.1561 0.0453 0.7213 0.056 Uiso 1 1 calc R
O14 O -0.1154(2) -0.0935(2) 0.62097(16) 0.0525(6) Uani 1 1 d .
C15 C -0.1263(3) -0.1472(3) 0.6923(2) 0.0446(7) Uani 1 1 d .
C16 C -0.0276(4) -0.2003(3) 0.7368(2) 0.0504(8) Uani 1 1 d .
H16 H 0.0557 -0.1993 0.7194 0.061 Uiso 1 1 calc R
C17 C -0.0484(4) -0.2546(3) 0.8059(3) 0.0576(9) Uani 1 1 d .
H17 H 0.0203 -0.2907 0.8363 0.069 Uiso 1 1 calc R
C18 C -0.1716(4) -0.2563(3) 0.8314(2) 0.0544(8) Uani 1 1 d .
C19 C -0.1893(5) -0.3151(4) 0.9064(3) 0.0766(12) Uani 1 1 d .
O20 O -0.1042(4) -0.3614(3) 0.9465(3) 0.1026(11) Uani 1 1 d .
O21 O -0.3105(4) -0.3143(3) 0.9239(2) 0.0966(10) Uani 1 1 d .
H21 H -0.3025 -0.3453 0.9764 0.145 Uiso 1 1 d .
C22 C -0.2709(4) -0.2008(3) 0.7850(2) 0.0529(8) Uani 1 1 d .
H22 H -0.3552 -0.2024 0.8015 0.063 Uiso 1 1 calc R
C23 C -0.2491(3) -0.1446(3) 0.7165(2) 0.0461(7) Uani 1 1 d .
N24 N -0.3490(3) -0.0943(2) 0.6675(2) 0.0524(7) Uani 1 1 d .
H24A H -0.4281 -0.0969 0.6820 0.063 Uiso 1 1 d .
H24B H -0.3111 -0.0244 0.6587 0.063 Uiso 1 1 d .
N25 N 0.6537(3) 0.3362(2) 0.65258(17) 0.0458(6) Uani 1 1 d .
C26 C 0.5537(4) 0.2856(3) 0.5641(2) 0.0505(8) Uani 1 1 d .
H26 H 0.5239 0.2039 0.5421 0.061 Uiso 1 1 calc R
C27 C 0.4914(4) 0.3470(3) 0.5030(2) 0.0583(10) Uani 1 1 d .
H27 H 0.4199 0.3071 0.4407 0.070 Uiso 1 1 calc R
C28 C 0.5326(4) 0.4655(3) 0.5321(2) 0.0520(9) Uani 1 1 d .
C29 C 0.6387(5) 0.5177(3) 0.6228(3) 0.0839(15) Uani 1 1 d .
H29 H 0.6738 0.5996 0.6453 0.101 Uiso 1 1 calc R
C30 C 0.6944(5) 0.4509(3) 0.6813(2) 0.0738(13) Uani 1 1 d .
H30 H 0.7644 0.4885 0.7445 0.089 Uiso 1 1 calc R
N31 N 0.8360(3) 0.1499(2) 0.83614(16) 0.0379(6) Uani 1 1 d .
C32 C 0.9688(3) 0.1353(3) 0.8447(2) 0.0452(8) Uani 1 1 d .
H32 H 1.0186 0.1660 0.8057 0.054 Uiso 1 1 calc R
C33 C 1.0354(3) 0.0774(3) 0.9080(2) 0.0440(7) Uani 1 1 d .
H33 H 1.1292 0.0698 0.9119 0.053 Uiso 1 1 calc R
C34 C 0.9659(3) 0.0308(2) 0.96539(18) 0.0358(6) Uani 1 1 d .
C35 C 0.8282(3) 0.0455(3) 0.9556(2) 0.0432(7) Uani 1 1 d .
H35 H 0.7751 0.0148 0.9929 0.052 Uiso 1 1 calc R
C36 C 0.7703(4) 0.1043(3) 0.8918(2) 0.0460(8) Uani 1 1 d .
H36 H 0.6768 0.1133 0.8870 0.055 Uiso 1 1 calc R
O37 O 0.9494(3) 0.3737(2) 0.78869(16) 0.0578(6) Uani 1 1 d .
H37A H 0.9853 0.3698 0.8494 0.069 Uiso 1 1 d .
H37B H 0.9696 0.3393 0.7392 0.069 Uiso 1 1 d .
O38 O 0.6909(2) 0.33008(18) 0.84510(14) 0.0490(5) Uani 1 1 d .
H38A H 0.5988 0.2749 0.8232 0.059 Uiso 1 1 d .
H38B H 0.6897 0.4030 0.8617 0.059 Uiso 1 1 d .

loop_
_atom_site_aniso_label
_atom_site_aniso_U_11
_atom_site_aniso_U_22
_atom_site_aniso_U_33
_atom_site_aniso_U_23
_atom_site_aniso_U_13
_atom_site_aniso_U_12
Ni1 0.0411(2) 0.0408(3) 0.0375(2) 0.01911(17) 0.00317(16) 0.02008(19)
O2 0.0353(11) 0.0414(12) 0.0424(11) 0.0139(9) 0.0033(9) 0.0205(9)
C3 0.0466(18) 0.0469(19) 0.0424(17) 0.0138(15) 0.0036(14) 0.0254(16)
O4 0.0514(15) 0.095(2) 0.0605(15) -0.0063(15) 0.0171(12) 0.0258(15)
C5 0.0385(16) 0.0465(18) 0.0403(16) 0.0184(14) 0.0062(13) 0.0224(15)
C6 0.0385(15) 0.0405(17) 0.0431(16) 0.0217(14) 0.0116(13) 0.0199(14)
C7 0.0384(16) 0.0396(17) 0.0473(17) 0.0239(14) 0.0109(13) 0.0152(14)
C8 0.0410(17) 0.0420(18) 0.0448(17) 0.0184(15) 0.0049(14) 0.0151(15)
O9 0.0391(11) 0.0395(12) 0.0376(10) 0.0180(9) 0.0060(9) 0.0149(10)
O10 0.0483(14) 0.0626(17) 0.0711(16) 0.0009(14) 0.0199(13) -0.0018(13)
C11 0.0331(15) 0.0467(18) 0.0522(18) 0.0216(15) 0.0113(13) 0.0169(14)
C12 0.0415(18) 0.054(2) 0.061(2) 0.0253(17) 0.0172(15) 0.0235(17)
C13 0.0423(17) 0.053(2) 0.0466(17) 0.0188(15) 0.0081(14) 0.0257(16)
O14 0.0368(11) 0.0731(16) 0.0645(14) 0.0311(13) 0.0232(10) 0.0324(12)
C15 0.0343(16) 0.0459(18) 0.0526(18) 0.0120(15) 0.0137(14) 0.0151(15)
C16 0.0467(18) 0.052(2) 0.0554(19) 0.0156(16) 0.0198(15) 0.0195(16)
C17 0.051(2) 0.048(2) 0.065(2) 0.0145(18) 0.0126(17) 0.0134(17)
C18 0.052(2) 0.046(2) 0.058(2) 0.0092(17) 0.0210(17) 0.0088(17)
C19 0.071(3) 0.066(3) 0.092(3) 0.026(2) 0.036(2) 0.012(2)
O20 0.111(3) 0.090(2) 0.136(3) 0.072(2) 0.060(2) 0.042(2)
O21 0.079(2) 0.125(3) 0.093(2) 0.047(2) 0.0425(18) 0.021(2)
C22 0.0391(17) 0.050(2) 0.061(2) -0.0009(17) 0.0215(16) 0.0064(16)
C23 0.0331(16) 0.0379(17) 0.0565(19) -0.0004(15) 0.0124(14) 0.0069(14)
N24 0.0345(14) 0.0469(16) 0.0703(18) 0.0057(14) 0.0137(13) 0.0174(13)
N25 0.0574(16) 0.0325(13) 0.0369(13) 0.0131(11) 0.0000(11) 0.0181(13)
C26 0.061(2) 0.0299(16) 0.0468(17) 0.0155(14) 0.0000(15) 0.0153(15)
C27 0.074(2) 0.0366(18) 0.0401(17) 0.0096(14) -0.0088(16) 0.0189(18)
C28 0.070(2) 0.0369(17) 0.0358(16) 0.0141(14) -0.0046(15) 0.0247(17)
C29 0.124(4) 0.0328(18) 0.050(2) 0.0054(16) -0.023(2) 0.027(2)
C30 0.101(3) 0.0367(19) 0.0456(19) 0.0107(16) -0.0178(19) 0.020(2)
N31 0.0386(13) 0.0452(15) 0.0333(12) 0.0183(11) 0.0072(10) 0.0229(12)
C32 0.0466(17) 0.059(2) 0.0434(16) 0.0271(15) 0.0166(14) 0.0314(17)
C33 0.0412(16) 0.057(2) 0.0386(15) 0.0208(15) 0.0096(13) 0.0264(16)
C34 0.0386(15) 0.0372(16) 0.0317(14) 0.0110(12) 0.0076(12) 0.0185(13)
C35 0.0445(17) 0.057(2) 0.0377(15) 0.0219(14) 0.0139(13) 0.0297(16)
C36 0.0473(18) 0.057(2) 0.0426(16) 0.0227(15) 0.0125(14) 0.0308(17)
O37 0.0516(14) 0.0512(14) 0.0525(13) 0.0052(11) 0.0032(11) 0.0131(12)
O38 0.0556(13) 0.0414(12) 0.0447(11) 0.0126(10) 0.0038(10) 0.0257(11)

loop_
_atom_type_symbol
_atom_type_description
_atom_type_scat_dispersion_real
_atom_type_scat_dispersion_imag
_atom_type_scat_source
C C 0.0033 0.0016 'International Tables Vol C Tables 4.2.6.8 and 6.1.1.4'
H H 0.0000 0.0000 'International Tables Vol C Tables 4.2.6.8 and 6.1.1.4'
O O 0.0106 0.0060 'International Tables Vol C Tables 4.2.6.8 and 6.1.1.4'
N N 0.0061 0.0033 'International Tables Vol C Tables 4.2.6.8 and 6.1.1.4'
Ni Ni 0.3393 1.1124 'International Tables Vol C Tables 4.2.6.8 and 6.1.1.4'

loop_
_geom_angle_atom_site_label_1
_geom_angle_atom_site_label_2
_geom_angle_atom_site_label_3
_geom_angle
_geom_angle_site_symmetry_1
_geom_angle_site_symmetry_3
O9 Ni1 O2 85.28(8) 2_656 .
O9 Ni1 O38 175.79(7) 2_656 .
O2 Ni1 O38 92.69(9) . .
O9 Ni1 N31 92.02(8) 2_656 .
O2 Ni1 N31 91.76(9) . .
O38 Ni1 N31 91.72(8) . .
O9 Ni1 N25 89.12(9) 2_656 .
O2 Ni1 N25 88.94(9) . .
O38 Ni1 N25 87.16(9) . .
N31 Ni1 N25 178.70(10) . .
O9 Ni1 O37 92.40(9) 2_656 .
O2 Ni1 O37 175.84(8) . .
O38 Ni1 O37 89.40(9) . .
N31 Ni1 O37 91.78(9) . .
N25 Ni1 O37 87.56(10) . .
C3 O2 Ni1 129.2(2) . .
O2 C3 O4 125.2(3) . .
O2 C3 C5 117.7(3) . .
O4 C3 C5 117.1(3) . .
C13 C5 C6 119.3(3) . .
C13 C5 C3 119.8(3) . .
C6 C5 C3 120.9(3) . .
C5 C6 C7 120.8(3) . .
C5 C6 H6 119.6 . .
C7 C6 H6 119.6 . .
C6 C7 C11 119.9(3) . .
C6 C7 C8 121.2(3) . .
C11 C7 C8 118.9(3) . .
O9 C8 O10 124.7(3) . .
O9 C8 C7 117.8(3) . .
O10 C8 C7 117.5(3) . .
C8 O9 Ni1 128.3(2) . 2_656
C12 C11 C7 118.9(3) . .
C12 C11 H11 120.5 . .
C7 C11 H11 120.5 . .
C11 C12 C13 121.3(3) . .
C11 C12 O14 118.6(3) . .
C13 C12 O14 120.0(3) . .
C5 C13 C12 119.7(3) . .
C5 C13 H13 120.1 . .
C12 C13 H13 120.1 . .
C15 O14 C12 118.1(2) . .
O14 C15 C16 124.3(3) . .
O14 C15 C23 113.8(3) . .
C16 C15 C23 121.8(3) . .
C17 C16 C15 120.8(3) . .
C17 C16 H16 119.6 . .
C15 C16 H16 119.6 . .
C16 C17 C18 119.5(3) . .
C16 C17 H17 120.2 . .
C18 C17 H17 120.2 . .
C17 C18 C22 118.6(3) . .
C17 C18 C19 117.7(3) . .
C22 C18 C19 123.6(3) . .
O20 C19 O21 123.2(4) . .
O20 C19 C18 123.6(4) . .
O21 C19 C18 113.2(4) . .
C19 O21 H21 104.7 . .
C23 C22 C18 122.0(3) . .
C23 C22 H22 119.0 . .
C18 C22 H22 119.0 . .
C22 C23 N24 122.6(3) . .
C22 C23 C15 117.2(3) . .
N24 C23 C15 120.1(3) . .
C23 N24 H24A 118.4 . .
C23 N24 H24B 117.8 . .
H24A N24 H24B 109.4 . .
C26 N25 C30 117.4(2) . .
C26 N25 Ni1 121.8(2) . .
C30 N25 Ni1 120.8(2) . .
N25 C26 C27 122.7(3) . .
N25 C26 H26 118.6 . .
C27 C26 H26 118.6 . .
C28 C27 C26 120.3(3) . .
C28 C27 H27 119.8 . .
C26 C27 H27 119.8 . .
C27 C28 C29 116.7(3) . .
C27 C28 C28 121.7(3) . 2_666
C29 C28 C28 121.5(4) . 2_666
C28 C29 C30 120.1(3) . .
C28 C29 H29 120.0 . .
C30 C29 H29 120.0 . .
N25 C30 C29 122.7(3) . .
N25 C30 H30 118.6 . .
C29 C30 H30 118.6 . .
C36 N31 C32 116.2(2) . .
C36 N31 Ni1 122.52(18) . .
C32 N31 Ni1 121.28(19) . .
N31 C32 C33 122.8(3) . .
N31 C32 H32 118.6 . .
C33 C32 H32 118.6 . .
C34 C33 C32 120.3(3) . .
C34 C33 H33 119.9 . .
C32 C33 H33 119.9 . .
C33 C34 C35 116.6(2) . .
C33 C34 C34 121.9(3) . 2_757
C35 C34 C34 121.6(3) . 2_757
C36 C35 C34 119.7(3) . .
C36 C35 H35 120.2 . .
C34 C35 H35 120.2 . .
N31 C36 C35 124.5(3) . .
N31 C36 H36 117.7 . .
C35 C36 H36 117.7 . .
Ni1 O37 H37A 98.2 . .
Ni1 O37 H37B 90.2 . .
H37A O37 H37B 126.3 . .
Ni1 O38 H38A 90.0 . .
Ni1 O38 H38B 135.4 . .
H38A O38 H38B 113.6 . .

loop_
_geom_bond_atom_site_label_1
_geom_bond_atom_site_label_2
_geom_bond_distance
_geom_bond_site_symmetry_2
Ni1 O9 2.055(2) 2_656
Ni1 O2 2.063(2) .
Ni1 O38 2.068(2) .
Ni1 N31 2.075(2) .
Ni1 N25 2.080(2) .
Ni1 O37 2.083(2) .
O2 C3 1.255(4) .
C3 O4 1.259(4) .
C3 C5 1.516(4) .
C5 C13 1.384(4) .
C5 C6 1.389(4) .
C6 C7 1.389(4) .
C6 H6 0.9500 .
C7 C11 1.394(4) .
C7 C8 1.500(4) .
C8 O9 1.257(4) .
C8 O10 1.265(4) .
O9 Ni1 2.055(2) 2_656
C11 C12 1.379(5) .
C11 H11 0.9500 .
C12 C13 1.391(5) .
C12 O14 1.401(4) .
C13 H13 0.9500 .
O14 C15 1.374(4) .
C15 C16 1.380(4) .
C15 C23 1.398(4) .
C16 C17 1.370(5) .
C16 H16 0.9500 .
C17 C18 1.402(5) .
C17 H17 0.9500 .
C18 C22 1.415(5) .
C18 C19 1.475(6) .
C19 O20 1.203(5) .
C19 O21 1.324(5) .
O21 H21 0.9275 .
C22 C23 1.378(5) .
C22 H22 0.9500 .
C23 N24 1.387(4) .
N24 H24A 0.8807 .
N24 H24B 0.8953 .
N25 C26 1.332(4) .
N25 C30 1.332(4) .
C26 C27 1.383(4) .
C26 H26 0.9500 .
C27 C28 1.376(4) .
C27 H27 0.9500 .
C28 C29 1.378(4) .
C28 C28 1.496(5) 2_666
C29 C30 1.387(4) .
C29 H29 0.9500 .
C30 H30 0.9500 .
N31 C36 1.332(4) .
N31 C32 1.353(4) .
C32 C33 1.388(4) .
C32 H32 0.9500 .
C33 C34 1.382(4) .
C33 H33 0.9500 .
C34 C35 1.397(4) .
C34 C34 1.484(5) 2_757
C35 C36 1.369(4) .
C35 H35 0.9500 .
C36 H36 0.9500 .
O37 H37A 0.8943 .
O37 H37B 0.9205 .
O38 H38A 0.9104 .
O38 H38B 0.9063 .

loop_
_geom_hbond_atom_site_label_D
_geom_hbond_atom_site_label_H
_geom_hbond_atom_site_label_A
_geom_hbond_distance_DH
_geom_hbond_distance_HA
_geom_hbond_distance_DA
_geom_hbond_angle_DHA
_geom_hbond_site_symmetry_A
N24 H24B O9 0.90 2.30 3.200(3) 179 2_556
O37 H37B O10 0.92 1.66 2.582(3) 180 2_656
O38 H38A O4 0.91 1.74 2.650(4) 180 .

loop_
_platon_squeeze_void_nr
_platon_squeeze_void_average_x
_platon_squeeze_void_average_y
_platon_squeeze_void_average_z
_platon_squeeze_void_volume
_platon_squeeze_void_count_electrons
_platon_squeeze_void_content
1 -0.072 0.449 0.428 589 183 ' '
